data_4026224
loop_
_publ_author_name
'Shuji Yamashita'
'Kentaro Iso'
'Kazuki Kitajima'
'Masafumi Himuro'
'Masahiro Hirama'

_publ_section_title
;
 Total Synthesis of Cortistatins A and J
;
_journal_name_full 'Journal of Organic Chemistry'
_journal_page_first 2408
_journal_page_last 2425
_journal_paper_doi 10.1021/jo2002616
_journal_volume 76
_journal_year 2011
_chemical_absolute_configuration 'CHOOSE rm ad rmad syn or unk'
_chemical_formula_moiety 'C26 H27 Br O4 '
_chemical_formula_sum 'C26 H27 Br O4'
_chemical_formula_weight 483.40
_space_group_IT_number 5
_symmetry_cell_setting monoclinic
_symmetry_Int_Tables_number 5
_symmetry_space_group_name_Hall 'C 2y'
_symmetry_space_group_name_H-M 'C 1 2 1'
_cell_angle_alpha 90.0000
_cell_angle_beta 92.777(11)
_cell_angle_gamma 90.0000
_cell_formula_units_Z 4
_cell_length_a 21.235(17)
_cell_length_b 8.271(7)
_cell_length_c 13.904(11)
_cell_measurement_reflns_used 3628
_cell_measurement_temperature 173.1
_cell_measurement_theta_max 27.5
_cell_measurement_theta_min 3.0
_cell_volume 2439(3)
_computing_cell_refinement CrystalClear
_computing_data_collection CrystalClear
_computing_data_reduction CrystalStructure
_computing_publication_material 'CrystalStructure 3.8'
_computing_structure_refinement CRYSTALS
_computing_structure_solution SHELXS97
_diffrn_detector_area_resol_mean 7.31
_diffrn_measured_fraction_theta_full 0.978
_diffrn_measured_fraction_theta_max 0.978
_diffrn_measurement_device_type 'Rigaku Saturn'
_diffrn_measurement_method \w
_diffrn_radiation_type 'Mo K\a'
_diffrn_radiation_wavelength 0.71070
_diffrn_reflns_av_R_equivalents 0.052
_diffrn_reflns_limit_h_max 27
_diffrn_reflns_limit_h_min -27
_diffrn_reflns_limit_k_max 10
_diffrn_reflns_limit_k_min -10
_diffrn_reflns_limit_l_max 18
_diffrn_reflns_limit_l_min -18
_diffrn_reflns_number 17216
_diffrn_reflns_theta_full 27.48
_diffrn_reflns_theta_max 27.48
_exptl_absorpt_coefficient_mu 1.718
_exptl_absorpt_correction_T_max 0.918
_exptl_absorpt_correction_T_min 0.751
_exptl_absorpt_correction_type numerical
_exptl_absorpt_process_details
;
    Higashi, T. (1999). Program for Absorption Correction.
    Rigaku Corporation, Tokyo, Japan.
;
_exptl_crystal_colour colorless
_exptl_crystal_density_diffrn 1.316
_exptl_crystal_description prism
_exptl_crystal_F_000 1000.00
_exptl_crystal_size_max 0.28
_exptl_crystal_size_mid 0.14
_exptl_crystal_size_min 0.05
_refine_diff_density_max 3.03
_refine_diff_density_min -0.94
_refine_ls_abs_structure_details 'Flack, H. D. (1983), Acta Cryst. A39, 876-881.  2528 Friedel Pairs'
_refine_ls_abs_structure_Flack 0.006(19)
_refine_ls_extinction_coef 446(44)
_refine_ls_extinction_method 'Larson (1970) Crystallographic Computing eq. 22'
_refine_ls_goodness_of_fit_ref 1.012
_refine_ls_hydrogen_treatment refall
_refine_ls_number_parameters 309
_refine_ls_number_reflns 5457
_refine_ls_R_factor_gt 0.0687
_refine_ls_shift/su_max 0.0000
_refine_ls_structure_factor_coef Fsqd
_refine_ls_weighting_details 'w = 1/[0.0012Fo^2^ + 1.0000\s(Fo^2^)]/(4Fo^2^)'
_refine_ls_weighting_scheme calc
_refine_ls_wR_factor_ref 0.1967
_reflns_number_gt 2539
_reflns_number_total 5457
_reflns_threshold_expression F^2^>2.0\s(F^2^)
_cod_data_source_file jo2002616_si_001.cif
_cod_data_source_block '__a'
_cod_original_formula_sum 'C26 H27 Br O4 '
_cod_database_code 4026224

loop_
_symmetry_equiv_pos_site_id
_symmetry_equiv_pos_as_xyz
1 +X,+Y,+Z
2 -X,+Y,-Z
3 1/2+X,1/2+Y,+Z
4 1/2-X,1/2+Y,-Z

loop_
_atom_site_label
_atom_site_type_symbol
_atom_site_fract_x
_atom_site_fract_y
_atom_site_fract_z
_atom_site_U_iso_or_equiv
_atom_site_adp_type
_atom_site_occupancy
_atom_site_symmetry_multiplicity
_atom_site_calc_flag
_atom_site_refinement_flags
Br1 Br 0.98691(4) -0.0326(2) -0.37681(6) 0.0548(2) Uani 1.00 1 d .
O1 O 0.7402(2) -0.0644(7) 0.6918(3) 0.0419(17) Uani 1.00 1 d .
O2 O 0.6637(2) 0.0893(6) 0.3780(3) 0.0325(16) Uani 1.00 1 d .
O3 O 0.8073(2) 0.0535(6) 0.0126(3) 0.0398(17) Uani 1.00 1 d .
O4 O 0.8866(2) 0.2300(7) 0.0578(4) 0.0481(18) Uani 1.00 1 d .
C1 C 0.6963(3) -0.0327(12) 0.6360(4) 0.0318(18) Uani 1.00 1 d .
C2 C 0.6344(3) 0.0053(10) 0.6745(5) 0.037(2) Uani 1.00 1 d .
C3 C 0.5771(3) -0.0104(14) 0.5988(4) 0.046(2) Uani 1.00 1 d .
C4 C 0.5914(3) 0.0821(11) 0.5050(5) 0.041(2) Uani 1.00 1 d .
C5 C 0.6456(3) -0.0051(11) 0.4601(4) 0.033(2) Uani 1.00 1 d .
C6 C 0.6270(4) -0.1683(10) 0.4106(6) 0.041(2) Uani 1.00 1 d .
C7 C 0.6741(4) -0.1817(10) 0.3301(6) 0.042(2) Uani 1.00 1 d .
C8 C 0.7075(3) -0.0151(11) 0.3293(4) 0.0292(19) Uani 1.00 1 d .
C9 C 0.7698(3) -0.0150(12) 0.3914(4) 0.033(2) Uani 1.00 1 d .
C10 C 0.7047(3) -0.0258(12) 0.5315(4) 0.0280(17) Uani 1.00 1 d .
C11 C 0.8258(3) 0.0103(11) 0.3548(5) 0.045(2) Uani 1.00 1 d .
C12 C 0.8364(3) 0.0451(10) 0.2504(4) 0.035(2) Uani 1.00 1 d .
C13 C 0.7780(3) 0.0007(9) 0.1857(5) 0.036(2) Uani 1.00 1 d .
C14 C 0.7182(3) 0.0614(10) 0.2326(5) 0.032(2) Uani 1.00 1 d .
C15 C 0.6680(3) 0.0504(9) 0.1534(4) 0.035(2) Uani 1.00 1 d .
C16 C 0.7019(3) 0.0929(10) 0.0630(6) 0.044(2) Uani 1.00 1 d .
C17 C 0.7683(4) 0.1041(9) 0.0932(5) 0.037(2) Uani 1.00 1 d .
C18 C 0.7766(4) -0.1741(10) 0.1623(5) 0.045(2) Uani 1.00 1 d .
C19 C 0.7607(3) -0.0280(13) 0.4945(4) 0.0331(18) Uani 1.00 1 d .
C20 C 0.8618(3) 0.1332(9) 0.0014(5) 0.032(2) Uani 1.00 1 d .
C21 C 0.8894(3) 0.0882(8) -0.0920(5) 0.031(2) Uani 1.00 1 d .
C22 C 0.9499(4) 0.1609(10) -0.1113(6) 0.041(2) Uani 1.00 1 d .
C23 C 0.9766(4) 0.1259(10) -0.1967(6) 0.043(2) Uani 1.00 1 d .
C24 C 0.9452(3) 0.0166(8) -0.2634(5) 0.033(2) Uani 1.00 1 d .
C25 C 0.8887(3) -0.0537(11) -0.2458(4) 0.033(2) Uani 1.00 1 d .
C26 C 0.8600(3) -0.0170(12) -0.1609(4) 0.0320(19) Uani 1.00 1 d .
H1 H 0.6357 0.1132 0.6979 0.045 Uiso 1.00 1 c R
H2 H 0.6276 -0.0667 0.7262 0.045 Uiso 1.00 1 c R
H3 H 0.5405 0.0348 0.6251 0.055 Uiso 1.00 1 c R
H4 H 0.5698 -0.1212 0.5843 0.055 Uiso 1.00 1 c R
H5 H 0.9708 0.2308 -0.0658 0.049 Uiso 1.00 1 c R
H6 H 0.6030 0.1906 0.5198 0.049 Uiso 1.00 1 c R
H7 H 0.5554 0.0817 0.4617 0.049 Uiso 1.00 1 c R
H8 H 0.5848 -0.1650 0.3844 0.049 Uiso 1.00 1 c R
H9 H 0.8202 -0.0629 -0.1487 0.038 Uiso 1.00 1 c R
H10 H 0.6315 -0.2557 0.4547 0.049 Uiso 1.00 1 c R
H11 H 0.7969 -0.0399 0.5368 0.039 Uiso 1.00 1 c R
H12 H 0.7038 -0.2653 0.3444 0.050 Uiso 1.00 1 c R
H13 H 0.6528 -0.2029 0.2697 0.050 Uiso 1.00 1 c R
H14 H 0.8653 -0.0015 0.3973 0.054 Uiso 1.00 1 c R
H15 H 0.7246 0.1734 0.2446 0.039 Uiso 1.00 1 c R
H16 H 0.6351 0.1256 0.1636 0.042 Uiso 1.00 1 c R
H17 H 0.6509 -0.0557 0.1492 0.042 Uiso 1.00 1 c R
H18 H 0.6870 0.1930 0.0371 0.052 Uiso 1.00 1 c R
H20 H 0.6956 0.0103 0.0160 0.052 Uiso 1.00 1 c R
H21 H 0.8451 0.1570 0.2429 0.042 Uiso 1.00 1 c R
H22 H 0.8713 -0.0166 0.2312 0.042 Uiso 1.00 1 c R
H23 H 0.8185 -0.2144 0.1620 0.055 Uiso 1.00 1 c R
H24 H 0.7541 -0.2306 0.2093 0.055 Uiso 1.00 1 c R
H25 H 0.7562 -0.1895 0.1007 0.055 Uiso 1.00 1 c R
H26 H 0.8692 -0.1262 -0.2912 0.040 Uiso 1.00 1 c R
H27 H 1.0156 0.1738 -0.2119 0.052 Uiso 1.00 1 c R
H19 H 0.7779 0.2135 0.1087 0.045 Uiso 1.00 1 c R

loop_
_atom_site_aniso_label
_atom_site_aniso_U_11
_atom_site_aniso_U_22
_atom_site_aniso_U_33
_atom_site_aniso_U_12
_atom_site_aniso_U_13
_atom_site_aniso_U_23
Br1 0.0441(5) 0.0808(7) 0.0407(4) -0.0006(6) 0.0138(3) -0.0151(6)
O1 0.041(3) 0.057(4) 0.027(2) 0.003(3) -0.004(2) 0.006(2)
O2 0.029(3) 0.040(3) 0.028(3) -0.003(2) -0.004(2) -0.001(2)
O3 0.058(4) 0.035(3) 0.027(3) -0.002(2) 0.012(2) -0.003(2)
O4 0.052(3) 0.061(4) 0.032(3) -0.012(3) 0.007(2) -0.014(3)
C1 0.027(3) 0.036(4) 0.032(3) 0.006(4) -0.008(2) 0.018(4)
C2 0.036(4) 0.049(6) 0.027(3) 0.014(4) 0.012(3) 0.005(3)
C3 0.036(4) 0.067(6) 0.035(3) -0.001(5) 0.015(3) -0.008(5)
C4 0.026(4) 0.061(6) 0.035(4) 0.006(4) 0.003(3) 0.005(4)
C5 0.027(3) 0.051(6) 0.021(3) -0.011(4) -0.001(2) -0.005(4)
C6 0.049(5) 0.038(5) 0.036(4) -0.016(4) 0.004(4) 0.001(4)
C7 0.047(5) 0.038(5) 0.041(5) -0.005(4) 0.003(4) 0.000(4)
C8 0.034(3) 0.034(4) 0.020(3) -0.004(4) -0.001(2) -0.010(4)
C9 0.033(3) 0.040(4) 0.026(3) 0.003(4) -0.003(2) 0.000(4)
C10 0.030(3) 0.029(3) 0.026(3) 0.009(4) 0.002(2) -0.004(4)
C11 0.023(3) 0.090(8) 0.022(3) 0.006(4) -0.003(2) -0.006(4)
C12 0.026(4) 0.053(5) 0.025(4) 0.002(3) -0.000(3) 0.004(3)
C13 0.047(4) 0.033(5) 0.028(3) -0.009(4) 0.006(3) 0.003(3)
C14 0.033(4) 0.034(4) 0.029(4) -0.005(3) -0.000(3) 0.000(3)
C15 0.045(5) 0.035(4) 0.024(3) 0.005(3) -0.010(3) -0.003(3)
C16 0.036(5) 0.044(5) 0.051(5) 0.003(4) 0.004(4) 0.004(4)
C17 0.056(5) 0.031(4) 0.025(4) -0.000(4) 0.004(3) 0.003(3)
C18 0.068(6) 0.041(5) 0.028(4) 0.015(4) 0.019(4) 0.003(4)
C19 0.029(3) 0.038(4) 0.031(3) 0.006(5) -0.007(2) 0.004(4)
C20 0.038(4) 0.034(4) 0.023(4) 0.011(3) 0.002(3) 0.010(3)
C21 0.028(4) 0.026(4) 0.037(4) 0.003(3) 0.002(3) 0.007(3)
C22 0.037(5) 0.045(5) 0.039(4) 0.000(4) -0.004(3) -0.002(4)
C23 0.039(5) 0.046(5) 0.046(5) 0.009(4) 0.017(4) 0.013(4)
C24 0.039(4) 0.038(5) 0.022(3) 0.009(3) 0.002(3) -0.004(3)
C25 0.034(4) 0.039(5) 0.028(3) 0.006(4) 0.003(2) 0.002(4)
C26 0.027(3) 0.039(4) 0.030(3) 0.001(4) 0.002(2) -0.000(4)

loop_
_atom_type_symbol
_atom_type_description
_atom_type_scat_dispersion_real
_atom_type_scat_dispersion_imag
_atom_type_scat_source
C C 0.003 0.002
;
International Tables for Crystallography
(1992, Vol. C, Tables 4.2.6.8 and 6.1.1.4)
;
H H 0.000 0.000
;
International Tables for Crystallography
(1992, Vol. C, Table 6.1.1.4)
;
Br Br -0.290 2.459
;
International Tables for Crystallography
(1992, Vol. C, Tables 4.2.6.8 and 6.1.1.4)
;
O O 0.011 0.006
;
International Tables for Crystallography
(1992, Vol. C, Tables 4.2.6.8 and 6.1.1.4)
;

loop_
_geom_angle_atom_site_label_1
_geom_angle_atom_site_label_2
_geom_angle_atom_site_label_3
_geom_angle
_geom_angle_publ_flag
C(5) O(2) C(8) 104.2(5) yes
C(17) O(3) C(20) 117.5(5) yes
O(1) C(1) C(2) 118.9(5) yes
O(1) C(1) C(10) 120.9(6) yes
C(2) C(1) C(10) 120.1(5) yes
C(1) C(2) C(3) 114.4(5) yes
C(2) C(3) C(4) 110.1(6) yes
C(3) C(4) C(5) 107.1(7) yes
O(2) C(5) C(4) 107.6(6) yes
O(2) C(5) C(6) 101.0(5) yes
O(2) C(5) C(10) 108.8(5) yes
C(4) C(5) C(6) 114.3(6) yes
C(4) C(5) C(10) 113.0(5) yes
C(6) C(5) C(10) 111.3(7) yes
C(5) C(6) C(7) 102.9(6) yes
C(6) C(7) C(8) 104.7(6) yes
O(2) C(8) C(7) 102.8(5) yes
O(2) C(8) C(9) 106.7(5) yes
O(2) C(8) C(14) 106.9(6) yes
C(7) C(8) C(9) 112.1(7) yes
C(7) C(8) C(14) 117.8(6) yes
C(9) C(8) C(14) 109.6(5) yes
C(8) C(9) C(11) 122.9(5) yes
C(8) C(9) C(19) 113.5(5) yes
C(11) C(9) C(19) 123.3(6) yes
C(1) C(10) C(5) 119.8(5) yes
C(1) C(10) C(19) 122.6(5) yes
C(5) C(10) C(19) 117.5(5) yes
C(9) C(11) C(12) 125.1(6) yes
C(11) C(12) C(13) 111.3(6) yes
C(12) C(13) C(14) 109.4(5) yes
C(12) C(13) C(17) 115.1(6) yes
C(12) C(13) C(18) 111.6(6) yes
C(14) C(13) C(17) 95.3(6) yes
C(14) C(13) C(18) 113.7(7) yes
C(17) C(13) C(18) 110.8(6) yes
C(8) C(14) C(13) 113.7(6) yes
C(8) C(14) C(15) 119.7(6) yes
C(13) C(14) C(15) 104.0(5) yes
C(14) C(15) C(16) 104.2(6) yes
C(15) C(16) C(17) 105.5(6) yes
O(3) C(17) C(13) 114.4(6) yes
O(3) C(17) C(16) 109.4(6) yes
C(13) C(17) C(16) 107.0(6) yes
C(9) C(19) C(10) 123.2(5) yes
O(3) C(20) O(4) 126.3(7) yes
O(3) C(20) C(21) 110.7(6) yes
O(4) C(20) C(21) 123.0(7) yes
C(20) C(21) C(22) 116.3(6) yes
C(20) C(21) C(26) 124.1(6) yes
C(22) C(21) C(26) 119.6(6) yes
C(21) C(22) C(23) 118.5(7) yes
C(22) C(23) C(24) 119.6(7) yes
Br(1) C(24) C(23) 116.9(5) yes
Br(1) C(24) C(25) 120.6(5) yes
C(23) C(24) C(25) 122.5(7) yes
C(24) C(25) C(26) 119.0(7) yes
C(21) C(26) C(25) 120.8(6) yes
C(1) C(2) H(1) 108.2 no
C(1) C(2) H(2) 108.2 no
C(3) C(2) H(1) 108.3 no
C(3) C(2) H(2) 108.2 no
H(1) C(2) H(2) 109.5 no
C(2) C(3) H(3) 109.3 no
C(2) C(3) H(4) 109.5 no
C(4) C(3) H(3) 109.0 no
C(4) C(3) H(4) 109.5 no
H(3) C(3) H(4) 109.5 no
C(3) C(4) H(6) 110.0 no
C(3) C(4) H(7) 110.2 no
C(5) C(4) H(6) 110.2 no
C(5) C(4) H(7) 109.9 no
H(6) C(4) H(7) 109.5 no
C(5) C(6) H(8) 111.1 no
C(5) C(6) H(10) 111.0 no
C(7) C(6) H(8) 110.8 no
C(7) C(6) H(10) 111.5 no
H(8) C(6) H(10) 109.5 no
C(6) C(7) H(12) 110.3 no
C(6) C(7) H(13) 110.9 no
C(8) C(7) H(12) 110.4 no
C(8) C(7) H(13) 110.9 no
H(12) C(7) H(13) 109.5 no
C(9) C(11) H(14) 119.7 no
C(12) C(11) H(14) 115.0 no
C(11) C(12) H(21) 109.3 no
C(11) C(12) H(22) 108.8 no
C(13) C(12) H(21) 108.9 no
C(13) C(12) H(22) 109.0 no
H(21) C(12) H(22) 109.5 no
C(8) C(14) H(15) 106.2 no
C(13) C(14) H(15) 106.1 no
C(15) C(14) H(15) 106.2 no
C(14) C(15) H(16) 110.6 no
C(14) C(15) H(17) 110.9 no
C(16) C(15) H(16) 110.6 no
C(16) C(15) H(17) 111.0 no
H(16) C(15) H(17) 109.5 no
C(15) C(16) H(18) 110.7 no
C(15) C(16) H(20) 110.3 no
C(17) C(16) H(18) 110.6 no
C(17) C(16) H(20) 110.2 no
H(18) C(16) H(20) 109.5 no
O(3) C(17) H(19) 108.6 no
C(13) C(17) H(19) 108.6 no
C(16) C(17) H(19) 108.7 no
C(13) C(18) H(23) 109.5 no
C(13) C(18) H(24) 109.5 no
C(13) C(18) H(25) 109.4 no
H(23) C(18) H(24) 109.5 no
H(23) C(18) H(25) 109.5 no
H(24) C(18) H(25) 109.5 no
C(9) C(19) H(11) 118.4 no
C(10) C(19) H(11) 118.4 no
C(21) C(22) H(5) 121.0 no
C(23) C(22) H(5) 120.5 no
C(22) C(23) H(27) 120.3 no
C(24) C(23) H(27) 120.1 no
C(24) C(25) H(26) 120.5 no
C(26) C(25) H(26) 120.5 no
C(21) C(26) H(9) 119.5 no
C(25) C(26) H(9) 119.7 no

loop_
_geom_bond_atom_site_label_1
_geom_bond_atom_site_label_2
_geom_bond_distance
_geom_bond_publ_flag
Br(1) C(24) 1.890(7) yes
O(1) C(1) 1.212(8) yes
O(2) C(5) 1.450(9) yes
O(2) C(8) 1.460(9) yes
O(3) C(17) 1.485(9) yes
O(3) C(20) 1.347(10) yes
O(4) C(20) 1.222(9) yes
C(1) C(2) 1.476(10) yes
C(1) C(10) 1.473(8) yes
C(2) C(3) 1.577(9) yes
C(3) C(4) 1.555(11) yes
C(4) C(5) 1.519(11) yes
C(5) C(6) 1.558(12) yes
C(5) C(10) 1.571(9) yes
C(6) C(7) 1.541(12) yes
C(7) C(8) 1.550(12) yes
C(8) C(9) 1.543(9) yes
C(8) C(14) 1.513(10) yes
C(9) C(11) 1.332(10) yes
C(9) C(19) 1.460(9) yes
C(10) C(19) 1.319(9) yes
C(11) C(12) 1.508(9) yes
C(12) C(13) 1.539(10) yes
C(13) C(14) 1.541(11) yes
C(13) C(17) 1.550(10) yes
C(13) C(18) 1.482(11) yes
C(14) C(15) 1.498(10) yes
C(15) C(16) 1.520(11) yes
C(16) C(17) 1.455(11) yes
C(20) C(21) 1.498(10) yes
C(21) C(22) 1.456(11) yes
C(21) C(26) 1.416(10) yes
C(22) C(23) 1.371(12) yes
C(23) C(24) 1.435(11) yes
C(24) C(25) 1.367(10) yes
C(25) C(26) 1.388(9) yes
C(2) H(1) 0.950 no
C(2) H(2) 0.950 no
C(3) H(3) 0.950 no
C(3) H(4) 0.950 no
C(4) H(6) 0.950 no
C(4) H(7) 0.950 no
C(6) H(8) 0.950 no
C(6) H(10) 0.950 no
C(7) H(12) 0.950 no
C(7) H(13) 0.950 no
C(11) H(14) 1.008 no
C(12) H(21) 0.950 no
C(12) H(22) 0.950 no
C(14) H(15) 0.950 no
C(15) H(16) 0.950 no
C(15) H(17) 0.950 no
C(16) H(18) 0.950 no
C(16) H(20) 0.950 no
C(17) H(19) 0.950 no
C(18) H(23) 0.950 no
C(18) H(24) 0.950 no
C(18) H(25) 0.950 no
C(19) H(11) 0.950 no
C(22) H(5) 0.950 no
C(23) H(27) 0.950 no
C(25) H(26) 0.950 no
C(26) H(9) 0.950 no

loop_
_geom_contact_atom_site_label_1
_geom_contact_atom_site_label_2
_geom_contact_distance
_geom_contact_site_symmetry_2
Br(1) Br(1) 3.4971(11) 2_754
O(1) C(14) 3.373(10) 4_646
O(1) C(25) 3.230(8) 1_556
O(1) C(26) 3.211(8) 1_556
O(4) C(22) 3.561(10) 2_755
O(4) C(23) 3.517(10) 2_755
C(7) C(25) 3.530(12) 4_645
C(14) O(1) 3.373(10) 4_656
C(22) O(4) 3.561(10) 2_755
C(23) O(4) 3.517(10) 2_755
C(25) O(1) 3.230(8) 1_554
C(25) C(7) 3.530(12) 4_655
C(26) O(1) 3.211(8) 1_554
Br(1) H(6) 3.532 4_645
Br(1) H(7) 3.504 4_645
Br(1) H(8) 3.400 4_655
Br(1) H(10) 3.532 4_655
Br(1) H(14) 3.174 2_755
Br(1) H(22) 3.548 2_755
O(1) H(9) 2.726 1_556
O(1) H(12) 2.801 4_656
O(1) H(15) 2.446 4_646
O(1) H(21) 3.095 4_646
O(1) H(24) 3.084 4_656
O(1) H(26) 2.785 1_556
O(1) H(19) 3.365 4_646
O(2) H(11) 3.378 4_656
O(2) H(26) 2.721 4_655
O(3) H(18) 3.065 4_645
O(3) H(25) 2.935 4_655
O(4) H(2) 3.468 4_656
O(4) H(5) 3.026 2_755
O(4) H(17) 3.441 4_655
O(4) H(20) 3.050 4_655
O(4) H(27) 2.949 2_755
C(1) H(12) 3.068 4_656
C(1) H(15) 3.349 4_646
C(1) H(21) 3.215 4_646
C(1) H(24) 3.430 4_656
C(2) H(21) 3.124 4_646
C(2) H(23) 3.366 4_656
C(2) H(24) 3.552 4_656
C(3) H(7) 2.995 2_656
C(4) H(3) 3.283 2_656
C(4) H(7) 3.173 2_656
C(6) H(11) 3.533 4_646
C(7) H(11) 3.532 4_646
C(10) H(12) 3.328 4_656
C(11) H(1) 3.471 4_646
C(11) H(6) 3.474 4_646
C(11) H(10) 3.370 4_656
C(12) H(2) 3.313 4_656
C(12) H(27) 3.387 2_755
C(14) H(9) 3.404 4_655
C(14) H(26) 3.306 4_655
C(15) H(9) 3.209 4_655
C(15) H(26) 3.406 4_655
C(16) H(9) 3.130 4_655
C(16) H(23) 3.519 4_655
C(16) H(25) 3.067 4_655
C(17) H(9) 3.442 4_655
C(17) H(25) 3.212 4_655
C(18) H(1) 3.160 4_646
C(18) H(18) 3.115 4_645
C(19) H(10) 3.264 4_656
C(19) H(12) 3.185 4_656
C(20) H(17) 3.320 4_655
C(20) H(20) 3.353 4_655
C(20) H(25) 3.178 4_655
C(21) H(13) 3.111 4_655
C(21) H(17) 3.158 4_655
C(21) H(25) 3.595 4_655
C(22) H(5) 2.973 2_755
C(22) H(13) 3.227 4_655
C(22) H(17) 3.201 4_655
C(23) H(8) 3.342 4_655
C(23) H(13) 3.212 4_655
C(23) H(22) 3.492 2_755
C(24) H(8) 3.173 4_655
C(24) H(10) 3.586 4_655
C(24) H(13) 3.115 4_655
C(25) H(11) 3.518 1_554
C(25) H(12) 3.340 4_655
C(25) H(13) 3.045 4_655
C(25) H(15) 3.299 4_645
C(25) H(16) 2.942 4_645
C(26) H(12) 3.513 4_655
C(26) H(13) 3.013 4_655
C(26) H(15) 3.307 4_645
C(26) H(16) 2.958 4_645
C(26) H(18) 3.143 4_645
C(26) H(24) 3.432 4_655
H(1) C(11) 3.471 4_656
H(1) C(18) 3.160 4_656
H(1) H(14) 3.451 4_656
H(1) H(22) 3.223 4_656
H(1) H(23) 2.568 4_656
H(1) H(24) 2.918 4_656
H(2) O(4) 3.468 4_646
H(2) C(12) 3.313 4_646
H(2) H(21) 2.392 4_646
H(2) H(23) 3.472 4_656
H(2) H(27) 3.348 3_446
H(2) H(19) 3.487 4_646
H(3) C(4) 3.283 2_656
H(3) H(7) 2.348 2_656
H(3) H(8) 3.131 2_656
H(4) H(7) 3.182 2_656
H(4) H(8) 3.353 2_656
H(4) H(14) 3.438 4_646
H(4) H(21) 3.462 4_646
H(4) H(27) 3.542 3_446
H(5) O(4) 3.026 2_755
H(5) C(22) 2.973 2_755
H(5) H(5) 2.162 2_755
H(5) H(17) 3.293 4_655
H(6) Br(1) 3.532 4_655
H(6) C(11) 3.474 4_656
H(6) H(7) 3.503 2_656
H(6) H(11) 3.206 4_656
H(6) H(14) 2.863 4_656
H(6) H(26) 3.597 4_655
H(7) Br(1) 3.504 4_655
H(7) C(3) 2.995 2_656
H(7) C(4) 3.173 2_656
H(7) H(3) 2.348 2_656
H(7) H(4) 3.182 2_656
H(7) H(6) 3.503 2_656
H(7) H(7) 2.629 2_656
H(8) Br(1) 3.400 4_645
H(8) C(23) 3.342 4_645
H(8) C(24) 3.173 4_645
H(8) H(3) 3.131 2_656
H(8) H(4) 3.353 2_656
H(8) H(27) 3.402 4_645
H(9) O(1) 2.726 1_554
H(9) C(14) 3.404 4_645
H(9) C(15) 3.209 4_645
H(9) C(16) 3.130 4_645
H(9) C(17) 3.442 4_645
H(9) H(13) 3.482 4_655
H(9) H(15) 2.704 4_645
H(9) H(16) 2.757 4_645
H(9) H(18) 2.556 4_645
H(9) H(24) 3.260 4_655
H(9) H(25) 3.567 4_655
H(9) H(19) 2.859 4_645
H(10) Br(1) 3.532 4_645
H(10) C(11) 3.370 4_646
H(10) C(19) 3.264 4_646
H(10) C(24) 3.586 4_645
H(10) H(11) 2.800 4_646
H(10) H(14) 2.892 4_646
H(11) O(2) 3.378 4_646
H(11) C(6) 3.533 4_656
H(11) C(7) 3.532 4_656
H(11) C(25) 3.518 1_556
H(11) H(6) 3.206 4_646
H(11) H(10) 2.800 4_656
H(11) H(12) 2.809 4_656
H(11) H(26) 2.869 1_556
H(12) O(1) 2.801 4_646
H(12) C(1) 3.068 4_646
H(12) C(10) 3.328 4_646
H(12) C(19) 3.185 4_646
H(12) C(25) 3.340 4_645
H(12) C(26) 3.513 4_645
H(12) H(11) 2.809 4_646
H(12) H(26) 3.427 4_645
H(13) C(21) 3.111 4_645
H(13) C(22) 3.227 4_645
H(13) C(23) 3.212 4_645
H(13) C(24) 3.115 4_645
H(13) C(25) 3.045 4_645
H(13) C(26) 3.013 4_645
H(13) H(9) 3.482 4_645
H(13) H(26) 3.547 4_645
H(14) Br(1) 3.174 2_755
H(14) H(1) 3.451 4_646
H(14) H(4) 3.438 4_656
H(14) H(6) 2.863 4_646
H(14) H(10) 2.892 4_656
H(15) O(1) 2.446 4_656
H(15) C(1) 3.349 4_656
H(15) C(25) 3.299 4_655
H(15) C(26) 3.307 4_655
H(15) H(9) 2.704 4_655
H(15) H(26) 2.694 4_655
H(16) C(25) 2.942 4_655
H(16) C(26) 2.958 4_655
H(16) H(9) 2.757 4_655
H(16) H(26) 2.718 4_655
H(17) O(4) 3.441 4_645
H(17) C(20) 3.320 4_645
H(17) C(21) 3.158 4_645
H(17) C(22) 3.201 4_645
H(17) H(5) 3.293 4_645
H(18) O(3) 3.065 4_655
H(18) C(18) 3.115 4_655
H(18) C(26) 3.143 4_655
H(18) H(9) 2.556 4_655
H(18) H(23) 2.869 4_655
H(18) H(25) 2.508 4_655
H(20) O(4) 3.050 4_645
H(20) C(20) 3.353 4_645
H(20) H(23) 3.365 4_655
H(20) H(25) 3.163 4_655
H(20) H(19) 3.073 4_645
H(21) O(1) 3.095 4_656
H(21) C(1) 3.215 4_656
H(21) C(2) 3.124 4_656
H(21) H(2) 2.392 4_656
H(21) H(4) 3.462 4_656
H(21) H(27) 3.014 2_755
H(22) Br(1) 3.548 2_755
H(22) C(23) 3.492 2_755
H(22) H(1) 3.223 4_646
H(22) H(27) 2.895 2_755
H(23) C(2) 3.366 4_646
H(23) C(16) 3.519 4_645
H(23) H(1) 2.568 4_646
H(23) H(2) 3.472 4_646
H(23) H(18) 2.869 4_645
H(23) H(20) 3.365 4_645
H(24) O(1) 3.084 4_646
H(24) C(1) 3.430 4_646
H(24) C(2) 3.552 4_646
H(24) C(26) 3.432 4_645
H(24) H(1) 2.918 4_646
H(24) H(9) 3.260 4_645
H(25) O(3) 2.935 4_645
H(25) C(16) 3.067 4_645
H(25) C(17) 3.212 4_645
H(25) C(20) 3.178 4_645
H(25) C(21) 3.595 4_645
H(25) H(9) 3.567 4_645
H(25) H(18) 2.508 4_645
H(25) H(20) 3.163 4_645
H(25) H(19) 3.072 4_645
H(26) O(1) 2.785 1_554
H(26) O(2) 2.721 4_645
H(26) C(14) 3.306 4_645
H(26) C(15) 3.406 4_645
H(26) H(6) 3.597 4_645
H(26) H(11) 2.869 1_554
H(26) H(12) 3.427 4_655
H(26) H(13) 3.547 4_655
H(26) H(15) 2.694 4_645
H(26) H(16) 2.718 4_645
H(27) O(4) 2.949 2_755
H(27) C(12) 3.387 2_755
H(27) H(2) 3.348 3_554
H(27) H(4) 3.542 3_554
H(27) H(8) 3.402 4_655
H(27) H(21) 3.014 2_755
H(27) H(22) 2.895 2_755
H(19) O(1) 3.365 4_656
H(19) H(2) 3.487 4_656
H(19) H(9) 2.859 4_655
H(19) H(20) 3.073 4_655
H(19) H(25) 3.072 4_655

loop_
_geom_torsion_atom_site_label_1
_geom_torsion_atom_site_label_2
_geom_torsion_atom_site_label_3
_geom_torsion_atom_site_label_4
_geom_torsion
C(5) O(2) C(8) C(7) 44.3(6)
C(5) O(2) C(8) C(9) -73.9(7)
C(5) O(2) C(8) C(14) 168.9(5)
C(8) O(2) C(5) C(4) -170.2(5)
C(8) O(2) C(5) C(6) -50.1(6)
C(8) O(2) C(5) C(10) 67.1(7)
C(17) O(3) C(20) O(4) 9.8(11)
C(17) O(3) C(20) C(21) -170.0(5)
C(20) O(3) C(17) C(13) -96.7(7)
C(20) O(3) C(17) C(16) 143.2(6)
O(1) C(1) C(2) C(3) -161.4(8)
O(1) C(1) C(10) C(5) 172.7(8)
O(1) C(1) C(10) C(19) -10.8(16)
C(2) C(1) C(10) C(5) -9.7(13)
C(2) C(1) C(10) C(19) 166.8(9)
C(10) C(1) C(2) C(3) 21.0(12)
C(1) C(2) C(3) C(4) -49.6(10)
C(2) C(3) C(4) C(5) 66.0(9)
C(3) C(4) C(5) O(2) -174.3(6)
C(3) C(4) C(5) C(6) 74.5(7)
C(3) C(4) C(5) C(10) -54.1(9)
O(2) C(5) C(6) C(7) 35.3(7)
O(2) C(5) C(10) C(1) 146.6(8)
O(2) C(5) C(10) C(19) -30.0(11)
C(4) C(5) C(6) C(7) 150.4(6)
C(4) C(5) C(10) C(1) 27.2(12)
C(4) C(5) C(10) C(19) -149.4(9)
C(6) C(5) C(10) C(1) -102.9(9)
C(6) C(5) C(10) C(19) 80.4(10)
C(10) C(5) C(6) C(7) -80.1(7)
C(5) C(6) C(7) C(8) -9.1(7)
C(6) C(7) C(8) O(2) -20.0(7)
C(6) C(7) C(8) C(9) 94.3(7)
C(6) C(7) C(8) C(14) -137.2(7)
O(2) C(8) C(9) C(11) -131.1(9)
O(2) C(8) C(9) C(19) 42.8(10)
O(2) C(8) C(14) C(13) 161.2(5)
O(2) C(8) C(14) C(15) -75.1(8)
C(7) C(8) C(9) C(11) 117.1(9)
C(7) C(8) C(9) C(19) -69.0(9)
C(7) C(8) C(14) C(13) -83.8(8)
C(7) C(8) C(14) C(15) 39.8(10)
C(9) C(8) C(14) C(13) 45.9(9)
C(9) C(8) C(14) C(15) 169.6(7)
C(14) C(8) C(9) C(11) -15.6(12)
C(14) C(8) C(9) C(19) 158.3(8)
C(8) C(9) C(11) C(12) 1.3(15)
C(8) C(9) C(19) C(10) -5.6(14)
C(11) C(9) C(19) C(10) 168.3(10)
C(19) C(9) C(11) C(12) -172.0(9)
C(1) C(10) C(19) C(9) -177.6(9)
C(5) C(10) C(19) C(9) -1.1(15)
C(9) C(11) C(12) C(13) -16.3(12)
C(11) C(12) C(13) C(14) 44.1(8)
C(11) C(12) C(13) C(17) 149.9(7)
C(11) C(12) C(13) C(18) -82.6(8)
C(12) C(13) C(14) C(8) -62.3(8)
C(12) C(13) C(14) C(15) 165.9(6)
C(12) C(13) C(17) O(3) 80.9(8)
C(12) C(13) C(17) C(16) -157.7(6)
C(14) C(13) C(17) O(3) -164.7(6)
C(14) C(13) C(17) C(16) -43.4(7)
C(17) C(13) C(14) C(8) 178.8(6)
C(17) C(13) C(14) C(15) 46.9(7)
C(18) C(13) C(14) C(8) 63.3(8)
C(18) C(13) C(14) C(15) -68.6(7)
C(18) C(13) C(17) O(3) -46.9(9)
C(18) C(13) C(17) C(16) 74.5(8)
C(8) C(14) C(15) C(16) -163.6(7)
C(13) C(14) C(15) C(16) -35.3(7)
C(14) C(15) C(16) C(17) 7.0(8)
C(15) C(16) C(17) O(3) 148.3(6)
C(15) C(16) C(17) C(13) 23.8(8)
O(3) C(20) C(21) C(22) -177.5(6)
O(3) C(20) C(21) C(26) 3.2(10)
O(4) C(20) C(21) C(22) 2.7(11)
O(4) C(20) C(21) C(26) -176.6(7)
C(20) C(21) C(22) C(23) -178.8(7)
C(20) C(21) C(26) C(25) -179.7(6)
C(22) C(21) C(26) C(25) 1.0(12)
C(26) C(21) C(22) C(23) 0.5(11)
C(21) C(22) C(23) C(24) -1.4(11)
C(22) C(23) C(24) Br(1) -177.3(6)
C(22) C(23) C(24) C(25) 0.9(12)
Br(1) C(24) C(25) C(26) 178.8(6)
C(23) C(24) C(25) C(26) 0.7(11)
C(24) C(25) C(26) C(21) -1.6(12)
